data_2016348
loop_
_publ_author_name
'Kubicki, Maciej'
'Pruka\/la, Wies\/law'
'Marciniec, Bogdan'

_publ_section_title
;
 Two 9-[(<i>E</i>)-nitrophenylvinyl]-9<i>H</i>-carbazoles
;
_journal_coeditor_code SF3059
_journal_issue 12
_journal_name_full 'Acta Crystallographica Section C'
_journal_page_first o690
_journal_page_last o692
_journal_paper_doi 10.1107/S0108270107049621
_journal_volume 63
_journal_year 2007
_chemical_formula_iupac 'C20 H14 N2 O2'
_chemical_formula_moiety 'C20 H14 N2 O2'
_chemical_formula_sum 'C20 H14 N2 O2'
_chemical_formula_weight 314.33
_chemical_name_systematic
;
9-[(<i>E</i>)-(3-nitrophenyl)vinyl]-9<i>H</i>-carbazole
;
_space_group_IT_number 14
_symmetry_cell_setting monoclinic
_symmetry_space_group_name_Hall '-P 2ybc'
_symmetry_space_group_name_H-M 'P 1 21/c 1'
_atom_sites_solution_hydrogens geom
_atom_sites_solution_primary direct
_atom_sites_solution_secondary difmap
_audit_creation_method SHELXL97
_cell_angle_alpha 90.00
_cell_angle_beta 90.507(14)
_cell_angle_gamma 90.00
_cell_formula_units_Z 4
_cell_length_a 8.1085(16)
_cell_length_b 7.5179(11)
_cell_length_c 24.122(4)
_cell_measurement_reflns_used 3582
_cell_measurement_temperature 100.0(10)
_cell_measurement_theta_max 24
_cell_measurement_theta_min 3
_cell_volume 1470.4(4)
_computing_cell_refinement 'CrysAlis RED (Oxford Diffraction, 2006)'
_computing_data_collection 'CrysAlis CCD (Oxford Diffraction, 2006)'
_computing_data_reduction 'CrysAlis RED (Oxford Diffraction, 2006)'
_computing_molecular_graphics 'XP (Siemens, 1989)'
_computing_publication_material 'SHELXL97 (Sheldrick, 1997)'
_computing_structure_refinement 'SHELXL97 (Sheldrick, 1997)'
_computing_structure_solution 'SHELXS97 (Sheldrick, 1997)'
_diffrn_ambient_temperature 100.0(10)
_diffrn_measured_fraction_theta_full 0.988
_diffrn_measured_fraction_theta_max 0.988
_diffrn_measurement_device_type 'Kuma KM-4 CCD area-detector'
_diffrn_measurement_method \w
_diffrn_radiation_monochromator graphite
_diffrn_radiation_source 'fine-focus sealed tube'
_diffrn_radiation_type MoK\a
_diffrn_radiation_wavelength 0.71073
_diffrn_reflns_av_R_equivalents 0.0913
_diffrn_reflns_av_sigmaI/netI 0.1153
_diffrn_reflns_limit_h_max 9
_diffrn_reflns_limit_h_min -9
_diffrn_reflns_limit_k_max 5
_diffrn_reflns_limit_k_min -8
_diffrn_reflns_limit_l_max 28
_diffrn_reflns_limit_l_min -28
_diffrn_reflns_number 10298
_diffrn_reflns_theta_full 25.00
_diffrn_reflns_theta_max 25.00
_diffrn_reflns_theta_min 2.51
_exptl_absorpt_coefficient_mu 0.093
_exptl_absorpt_correction_type none
_exptl_crystal_colour colourless
_exptl_crystal_density_diffrn 1.420
_exptl_crystal_density_method 'not measured'
_exptl_crystal_description prism
_exptl_crystal_F_000 656
_exptl_crystal_size_max 0.3
_exptl_crystal_size_mid 0.15
_exptl_crystal_size_min 0.15
_refine_diff_density_max 0.207
_refine_diff_density_min -0.322
_refine_ls_extinction_method none
_refine_ls_goodness_of_fit_ref 0.992
_refine_ls_hydrogen_treatment constr
_refine_ls_matrix_type full
_refine_ls_number_parameters 217
_refine_ls_number_reflns 2554
_refine_ls_number_restraints 0
_refine_ls_restrained_S_all 0.992
_refine_ls_R_factor_all 0.1227
_refine_ls_R_factor_gt 0.0463
_refine_ls_shift/su_max 0.002
_refine_ls_shift/su_mean 0.000
_refine_ls_structure_factor_coef Fsqd
_refine_ls_weighting_details 'calc w = 1/[\s^2^(Fo^2^)+(0.02P)^2^] where P=(Fo^2^+2Fc^2^)/3'
_refine_ls_weighting_scheme calc
_refine_ls_wR_factor_gt 0.0740
_refine_ls_wR_factor_ref 0.0922
_reflns_number_gt 1278
_reflns_number_total 2555
_reflns_threshold_expression I>2\s(I)
_cod_data_source_file sf3059.cif
_cod_data_source_block II
_cod_original_sg_symbol_H-M 'P 21/c'
_cod_database_code 2016348
_cod_database_fobs_code 2016348

loop_
_symmetry_equiv_pos_as_xyz
'x, y, z'
'-x, y+1/2, -z+1/2'
'-x, -y, -z'
'x, -y-1/2, z-1/2'

loop_
_atom_site_type_symbol
_atom_site_label
_atom_site_fract_x
_atom_site_fract_y
_atom_site_fract_z
_atom_site_U_iso_or_equiv
_atom_site_adp_type
_atom_site_calc_flag
_atom_site_refinement_flags
_atom_site_occupancy
C C1 0.4487(3) 0.4476(3) 0.84764(11) 0.0237(7) Uani d . 1
H H1 0.3531 0.4554 0.8752 0.028 Uiso d R 1
C C2 0.4330(4) 0.5271(3) 0.79613(11) 0.0279(7) Uani d . 1
H H2 0.3239 0.5888 0.7900 0.034 Uiso d R 1
C C3 0.5591(4) 0.5289(3) 0.75777(11) 0.0271(7) Uani d . 1
H H3 0.5510 0.5919 0.7227 0.033 Uiso d R 1
C C4 0.7082(3) 0.4451(3) 0.76950(11) 0.0259(7) Uani d . 1
H H4 0.8015 0.4346 0.7419 0.031 Uiso d R 1
C C5 0.7271(3) 0.3621(3) 0.82124(11) 0.0215(6) Uani d . 1
C C6 0.8671(3) 0.2737(3) 0.84613(11) 0.0228(7) Uani d . 1
C C7 1.0236(4) 0.2277(3) 0.82740(11) 0.0275(7) Uani d . 1
H H7 1.0580 0.2556 0.7890 0.033 Uiso d R 1
C C8 1.1323(3) 0.1435(3) 0.86341(11) 0.0268(7) Uani d . 1
H H8 1.2423 0.1063 0.8483 0.032 Uiso d R 1
C C9 1.0855(3) 0.1069(3) 0.91765(11) 0.0253(7) Uani d . 1
H H9 1.1684 0.0517 0.9439 0.030 Uiso d R 1
C C10 0.9313(3) 0.1503(3) 0.93759(11) 0.0234(7) Uani d . 1
H H10 0.8994 0.1238 0.9796 0.028 Uiso d R 1
C C11 0.8212(3) 0.2314(3) 0.90060(11) 0.0218(7) Uani d . 1
N N12 0.6578(3) 0.2856(3) 0.90930(8) 0.0212(6) Uani d . 1
C C13 0.6004(4) 0.3677(3) 0.86045(11) 0.0235(7) Uani d . 1
C C14 0.5805(3) 0.2567(3) 0.96012(11) 0.0222(7) Uani d . 1
H H14 0.6465 0.1881 0.9847 0.027 Uiso d R 1
C C15 0.4334(3) 0.3086(3) 0.97653(10) 0.0214(7) Uani d . 1
H H15 0.3609 0.3793 0.9518 0.026 Uiso d R 1
C C16 0.3671(3) 0.2699(3) 1.03155(10) 0.0201(7) Uani d . 1
C C17 0.2047(3) 0.3205(3) 1.04328(10) 0.0190(7) Uani d . 1
H H17 0.1338 0.3778 1.0149 0.023 Uiso d R 1
C C18 0.1416(3) 0.2848(3) 1.09534(11) 0.0209(7) Uani d . 1
C C19 0.2291(4) 0.2014(3) 1.13681(11) 0.0261(7) Uani d . 1
H H19 0.1808 0.1856 1.1733 0.031 Uiso d R 1
C C20 0.3884(3) 0.1541(3) 1.12526(11) 0.0256(7) Uani d . 1
H H20 0.4572 0.0978 1.1528 0.031 Uiso d R 1
C C21 0.4564(3) 0.1875(3) 1.07385(11) 0.0240(7) Uani d . 1
H H21 0.5722 0.1567 1.0681 0.029 Uiso d R 1
N N22 -0.0320(3) 0.3347(3) 1.10608(10) 0.0305(6) Uani d . 1
O O23 -0.1178(2) 0.3875(2) 1.06681(9) 0.0387(6) Uani d . 1
O O24 -0.0833(2) 0.3187(3) 1.15389(8) 0.0395(6) Uani d . 1

loop_
_atom_site_aniso_label
_atom_site_aniso_U_11
_atom_site_aniso_U_22
_atom_site_aniso_U_33
_atom_site_aniso_U_12
_atom_site_aniso_U_13
_atom_site_aniso_U_23
C1 0.0235(18) 0.0257(15) 0.0218(16) -0.0017(14) -0.0002(14) -0.0017(13)
C2 0.0271(19) 0.0273(17) 0.0293(17) 0.0008(14) -0.0010(15) -0.0014(14)
C3 0.032(2) 0.0301(17) 0.0194(16) 0.0000(15) 0.0001(15) -0.0018(14)
C4 0.0293(19) 0.0251(16) 0.0234(17) -0.0055(14) 0.0049(14) -0.0065(13)
C5 0.0194(16) 0.0218(15) 0.0235(16) -0.0010(13) 0.0020(14) -0.0047(13)
C6 0.0253(18) 0.0170(15) 0.0262(16) -0.0068(13) 0.0023(15) -0.0041(13)
C7 0.0303(19) 0.0270(17) 0.0253(17) -0.0045(15) 0.0094(15) -0.0043(13)
C8 0.0231(18) 0.0258(16) 0.0315(17) 0.0000(14) 0.0065(15) -0.0058(15)
C9 0.0194(17) 0.0249(16) 0.0315(18) 0.0002(13) 0.0023(15) -0.0002(13)
C10 0.0248(18) 0.0176(15) 0.0279(17) -0.0022(13) 0.0030(14) -0.0001(13)
C11 0.0166(16) 0.0196(15) 0.0293(17) -0.0047(13) 0.0032(14) -0.0024(13)
N12 0.0240(14) 0.0214(12) 0.0182(13) 0.0021(11) 0.0070(12) 0.0002(10)
C13 0.0351(19) 0.0149(15) 0.0205(16) -0.0026(14) 0.0007(15) -0.0003(13)
C14 0.0231(18) 0.0204(15) 0.0232(16) 0.0006(13) -0.0025(14) 0.0023(13)
C15 0.0148(16) 0.0285(17) 0.0208(15) 0.0035(13) -0.0042(13) -0.0003(13)
C16 0.0186(16) 0.0249(16) 0.0166(15) -0.0016(13) -0.0032(13) -0.0040(13)
C17 0.0183(16) 0.0192(15) 0.0196(16) -0.0009(13) 0.0021(13) -0.0018(12)
C18 0.0196(17) 0.0173(15) 0.0260(16) -0.0016(13) 0.0055(14) -0.0067(13)
C19 0.036(2) 0.0255(16) 0.0165(15) -0.0033(14) 0.0033(15) -0.0048(13)
C20 0.0251(18) 0.0250(16) 0.0265(17) 0.0054(14) -0.0063(15) 0.0020(13)
C21 0.0132(15) 0.0268(17) 0.0319(18) 0.0007(13) -0.0021(14) -0.0041(14)
N22 0.0334(17) 0.0258(14) 0.0325(16) -0.0025(12) 0.0077(14) -0.0055(12)
O23 0.0271(13) 0.0502(13) 0.0389(13) 0.0068(11) 0.0016(11) 0.0022(11)
O24 0.0376(14) 0.0475(13) 0.0337(13) 0.0004(10) 0.0177(11) 0.0013(10)

loop_
_atom_type_symbol
_atom_type_description
_atom_type_scat_dispersion_real
_atom_type_scat_dispersion_imag
_atom_type_scat_source
C C 0.0033 0.0016 'International Tables Vol C Tables 4.2.6.8 and 6.1.1.4'
H H 0.0000 0.0000 'International Tables Vol C Tables 4.2.6.8 and 6.1.1.4'
N N 0.0061 0.0033 'International Tables Vol C Tables 4.2.6.8 and 6.1.1.4'
O O 0.0106 0.0060 'International Tables Vol C Tables 4.2.6.8 and 6.1.1.4'

loop_
_geom_angle_atom_site_label_1
_geom_angle_atom_site_label_2
_geom_angle_atom_site_label_3
_geom_angle
C2 C1 C13 117.2(3)
C2 C1 H1 119.5
C13 C1 H1 123.2
C1 C2 C3 122.8(3)
C1 C2 H2 113.8
C3 C2 H2 123.3
C2 C3 C4 120.3(3)
C2 C3 H3 122.8
C4 C3 H3 116.8
C3 C4 C5 118.1(3)
C3 C4 H4 123.6
C5 C4 H4 118.2
C4 C5 C13 120.7(3)
C4 C5 C6 131.0(3)
C13 C5 C6 108.2(2)
C7 C6 C11 119.8(3)
C7 C6 C5 134.0(3)
C11 C6 C5 106.2(2)
C8 C7 C6 119.1(3)
C8 C7 H7 120.0
C6 C7 H7 120.9
C7 C8 C9 120.1(3)
C7 C8 H8 117.5
C9 C8 H8 122.3
C10 C9 C8 122.3(3)
C10 C9 H9 118.6
C8 C9 H9 119.0
C9 C10 C11 117.1(2)
C9 C10 H10 120.9
C11 C10 H10 121.9
C10 C11 N12 129.1(2)
C10 C11 C6 121.5(3)
N12 C11 C6 109.4(2)
C14 N12 C11 121.1(2)
C14 N12 C13 130.9(2)
C11 N12 C13 107.9(2)
C1 C13 C5 120.7(3)
C1 C13 N12 131.1(2)
C5 C13 N12 108.2(2)
C15 C14 N12 129.1(3)
C15 C14 H14 118.7
N12 C14 H14 112.2
C14 C15 C16 123.6(2)
C14 C15 H15 120.8
C16 C15 H15 115.6
C21 C16 C17 117.1(2)
C21 C16 C15 124.0(3)
C17 C16 C15 118.8(2)
C18 C17 C16 119.0(3)
C18 C17 H17 119.6
C16 C17 H17 121.4
C19 C18 C17 123.8(3)
C19 C18 N22 118.3(2)
C17 C18 N22 117.9(3)
C20 C19 C18 116.9(2)
C20 C19 H19 122.6
C18 C19 H19 120.3
C19 C20 C21 121.2(3)
C19 C20 H20 121.0
C21 C20 H20 117.7
C20 C21 C16 121.9(3)
C20 C21 H21 118.3
C16 C21 H21 119.7
O24 N22 O23 123.7(3)
O24 N22 C18 117.8(3)
O23 N22 C18 118.4(2)

loop_
_geom_bond_atom_site_label_1
_geom_bond_atom_site_label_2
_geom_bond_distance
C1 C2 1.384(3)
C1 C13 1.401(4)
C1 H1 1.0265
C2 C3 1.385(4)
C2 H2 1.0086
C3 C4 1.390(4)
C3 H3 0.9724
C4 C5 1.402(3)
C4 H4 1.0149
C5 C13 1.404(4)
C5 C6 1.442(4)
C6 C7 1.395(4)
C6 C11 1.405(3)
C7 C8 1.385(3)
C7 H7 0.9918
C8 C9 1.393(3)
C8 H8 1.0061
C9 C10 1.382(3)
C9 H9 1.0089
C10 C11 1.397(3)
C10 H10 1.0659
C11 N12 1.404(3)
N12 C14 1.399(3)
N12 C13 1.406(3)
C14 C15 1.319(3)
C14 H14 0.9476
C15 C16 1.465(3)
C15 H15 0.9889
C16 C21 1.391(3)
C16 C17 1.402(3)
C17 C18 1.386(3)
C17 H17 0.9878
C18 C19 1.373(3)
C18 N22 1.482(3)
C19 C20 1.371(4)
C19 H19 0.9744
C20 C21 1.385(3)
C20 H20 0.9622
C21 H21 0.9784
N22 O24 1.235(3)
N22 O23 1.236(3)

loop_
_geom_hbond_atom_site_label_D
_geom_hbond_atom_site_label_H
_geom_hbond_atom_site_label_A
_geom_hbond_site_symmetry_A
_geom_hbond_distance_DH
_geom_hbond_distance_HA
_geom_hbond_distance_DA
_geom_hbond_angle_DHA
C1 H1 O23 3_567 1.03 2.65 3.619(3) 157
C2 H2 O24 3_567 1.01 2.48 3.302(3) 138
C15 H15 O23 3_567 0.99 2.67 3.580(3) 153
C17 H17 O23 3_567 0.99 2.65 3.512(3) 146

loop_
_geom_torsion_atom_site_label_1
_geom_torsion_atom_site_label_2
_geom_torsion_atom_site_label_3
_geom_torsion_atom_site_label_4
_geom_torsion
C13 C1 C2 C3 0.4(4)
C1 C2 C3 C4 1.6(4)
C2 C3 C4 C5 -1.0(4)
C3 C4 C5 C13 -1.6(4)
C3 C4 C5 C6 -176.6(3)
C4 C5 C6 C7 -5.7(5)
C13 C5 C6 C7 178.8(3)
C4 C5 C6 C11 174.2(3)
C13 C5 C6 C11 -1.2(3)
C11 C6 C7 C8 -1.0(4)
C5 C6 C7 C8 178.9(3)
C6 C7 C8 C9 -0.5(4)
C7 C8 C9 C10 0.6(4)
C8 C9 C10 C11 0.9(4)
C9 C10 C11 N12 178.6(2)
C9 C10 C11 C6 -2.5(4)
C7 C6 C11 C10 2.6(4)
C5 C6 C11 C10 -177.4(2)
C7 C6 C11 N12 -178.2(2)
C5 C6 C11 N12 1.8(3)
C10 C11 N12 C14 -1.9(4)
C6 C11 N12 C14 179.1(2)
C10 C11 N12 C13 177.4(3)
C6 C11 N12 C13 -1.7(3)
C2 C1 C13 C5 -3.0(4)
C2 C1 C13 N12 176.3(2)
C4 C5 C13 C1 3.6(4)
C6 C5 C13 C1 179.6(2)
C4 C5 C13 N12 -175.8(2)
C6 C5 C13 N12 0.2(3)
C14 N12 C13 C1 0.7(4)
C11 N12 C13 C1 -178.4(3)
C14 N12 C13 C5 -180.0(2)
C11 N12 C13 C5 0.9(3)
C11 N12 C14 C15 175.1(3)
C13 N12 C14 C15 -4.0(5)
N12 C14 C15 C16 -179.6(2)
C14 C15 C16 C21 5.4(4)
C14 C15 C16 C17 -175.5(3)
C21 C16 C17 C18 -0.6(4)
C15 C16 C17 C18 -179.8(2)
C16 C17 C18 C19 -0.2(4)
C16 C17 C18 N22 -178.2(2)
C17 C18 C19 C20 0.9(4)
N22 C18 C19 C20 178.9(2)
C18 C19 C20 C21 -0.8(4)
C19 C20 C21 C16 -0.1(4)
C17 C16 C21 C20 0.8(4)
C15 C16 C21 C20 179.9(2)
C19 C18 N22 O24 8.7(3)
C17 C18 N22 O24 -173.2(2)
C19 C18 N22 O23 -170.4(2)
C17 C18 N22 O23 7.7(3)

loop_
_cod_related_entry_id
_cod_related_entry_database
_cod_related_entry_code
1 ChemSpider 21196523
